data_7232901
loop_
_publ_author_name
'Zhu, Ning'
'Wang, Guo'
'Lin, Sen'
'Li, Zhong-Feng'
'Xin, Xiu-Lan'
'Yang, Yu-Ping'
'Liu, Min'
'Jin, Qiong-Hua'

_publ_section_title
;
 New discovery in crystallography: correlation of terahertz time-domain
 spectra with crystal structures and photoluminescence properties of
 mononuclear/binuclear diimine--Cu(i)-phosphine complexes
;
_journal_issue 29
_journal_name_full CrystEngComm
_journal_page_first 4275
_journal_paper_doi 10.1039/C9CE00729F
_journal_volume 21
_journal_year 2019
_chemical_formula_sum 'C88 H64 Cu2 F6 N8 O6 P4 S2'
_chemical_formula_weight 1758.55
_space_group_IT_number 76
_space_group_name_Hall 'P 4w'
_space_group_name_H-M_alt 'P 41'
_symmetry_cell_setting tetragonal
_symmetry_space_group_name_Hall 'P 4w'
_symmetry_space_group_name_H-M 'P 41'
_atom_sites_solution_hydrogens geom
_atom_sites_solution_primary direct
_atom_sites_solution_secondary difmap
_audit_creation_method SHELXL-97
_audit_update_record
;
2019-04-29 deposited with the CCDC.    2019-06-13 downloaded from the CCDC.
;
_cell_angle_alpha 90.00
_cell_angle_beta 90.00
_cell_angle_gamma 90.00
_cell_formula_units_Z 4
_cell_length_a 13.5532(12)
_cell_length_b 13.5532(12)
_cell_length_c 46.356(3)
_cell_measurement_reflns_used 2095
_cell_measurement_temperature 298(2)
_cell_measurement_theta_max 25.70
_cell_measurement_theta_min 2.30
_cell_volume 8515.1(12)
_computing_cell_refinement 'Bruker SMART'
_computing_data_collection 'Bruker SMART'
_computing_data_reduction 'Bruker SAINT'
_computing_molecular_graphics 'Bruker SHELXTL'
_computing_publication_material 'Bruker SHELXTL'
_computing_structure_refinement 'SHELXL-97 (Sheldrick, 1997)'
_computing_structure_solution 'SHELXS-97 (Sheldrick, 1990)'
_diffrn_ambient_temperature 298(2)
_diffrn_measured_fraction_theta_full 0.999
_diffrn_measured_fraction_theta_max 0.999
_diffrn_measurement_device_type 'CCD area detector'
_diffrn_measurement_method 'phi and omega scans'
_diffrn_radiation_monochromator graphite
_diffrn_radiation_source 'fine-focus sealed tube'
_diffrn_radiation_type MoK\a
_diffrn_radiation_wavelength 0.71073
_diffrn_reflns_av_R_equivalents 0.0000
_diffrn_reflns_av_sigmaI/netI 0.2688
_diffrn_reflns_limit_h_max 11
_diffrn_reflns_limit_h_min -10
_diffrn_reflns_limit_k_max 16
_diffrn_reflns_limit_k_min 0
_diffrn_reflns_limit_l_max 55
_diffrn_reflns_limit_l_min -30
_diffrn_reflns_number 11799
_diffrn_reflns_theta_full 25.02
_diffrn_reflns_theta_max 25.02
_diffrn_reflns_theta_min 2.17
_exptl_absorpt_coefficient_mu 0.694
_exptl_absorpt_correction_T_max 0.9595
_exptl_absorpt_correction_T_min 0.9276
_exptl_absorpt_correction_type multi-scan
_exptl_absorpt_process_details sadabs
_exptl_crystal_colour 'clear yellowish yellow'
_exptl_crystal_density_diffrn 1.372
_exptl_crystal_density_method 'not measured'
_exptl_crystal_description block
_exptl_crystal_F_000 3600
_exptl_crystal_size_max 0.11
_exptl_crystal_size_mid 0.08
_exptl_crystal_size_min 0.06
_refine_diff_density_max 0.708
_refine_diff_density_min -0.433
_refine_diff_density_rms 0.094
_refine_ls_abs_structure_details 'Flack H D (1983), Acta Cryst. A39, 876-881'
_refine_ls_abs_structure_Flack 0.05(3)
_refine_ls_extinction_method none
_refine_ls_goodness_of_fit_ref 1.081
_refine_ls_hydrogen_treatment mixed
_refine_ls_matrix_type full
_refine_ls_number_parameters 1147
_refine_ls_number_reflns 11799
_refine_ls_number_restraints 1
_refine_ls_restrained_S_all 1.081
_refine_ls_R_factor_all 0.1969
_refine_ls_R_factor_gt 0.0904
_refine_ls_shift/su_max 0.001
_refine_ls_shift/su_mean 0.000
_refine_ls_structure_factor_coef Fsqd
_refine_ls_weighting_details 'calc w=1/[\s^2^(Fo^2^)+(0.0284P)^2^+0.0000P] where P=(Fo^2^+2Fc^2^)/3'
_refine_ls_weighting_scheme calc
_refine_ls_wR_factor_gt 0.1551
_refine_ls_wR_factor_ref 0.1731
_reflns_number_gt 4575
_reflns_number_total 11799
_reflns_threshold_expression >2sigma(I)
_cod_data_source_file c9ce00729f2.cif
_cod_data_source_block 160406g
_cod_depositor_comments
;
The following automatic conversions were performed:

'_symmetry_cell_setting' value 'Tetragonal' changed to 'tetragonal'
according to
/home/data/users/saulius/crontab/automatic-downloads/rss-feeds/RSC/lib/dictionaries/cif_core.dic
dictionary named 'cif_core.dic' version 2.4.2 from 2011-04-26.

Automatic conversion script
Id: cif_fix_values 4973 2017-02-22 13:04:09Z antanas 

 Adding full bibliography for 7232899--7232908.cif.
;
_cod_original_sg_symbol_H-M P4(1)
_cod_database_code 7232901

loop_
_symmetry_equiv_pos_as_xyz
'x, y, z'
'-x, -y, z+1/2'
'-y, x, z+1/4'
'y, -x, z+3/4'

loop_
_atom_site_label
_atom_site_type_symbol
_atom_site_fract_x
_atom_site_fract_y
_atom_site_fract_z
_atom_site_U_iso_or_equiv
_atom_site_adp_type
_atom_site_occupancy
_atom_site_symmetry_multiplicity
_atom_site_calc_flag
_atom_site_refinement_flags
_atom_site_disorder_assembly
_atom_site_disorder_group
Cu1 Cu 0.48801(14) 0.22421(13) 0.89828(4) 0.0468(5) Uani 1 1 d . . .
Cu2 Cu 0.24673(14) 0.47640(13) 0.88040(4) 0.0468(5) Uani 1 1 d . . .
F1 F 0.086(3) 0.261(5) 1.0216(10) 0.15(2) Uani 0.65(8) 1 d P A 1
F2 F -0.069(4) 0.215(5) 1.0163(8) 0.17(2) Uani 0.65(8) 1 d P A 1
F3 F -0.022(3) 0.364(3) 1.0000(7) 0.146(17) Uani 0.65(8) 1 d P A 1
F4 F 0.798(2) 0.538(3) 0.7631(7) 0.169(11) Uani 0.73(2) 1 d P B 1
F5 F 0.710(3) 0.627(3) 0.7931(10) 0.170(15) Uani 0.73(2) 1 d P B 1
F6 F 0.6349(18) 0.5330(19) 0.7618(6) 0.153(11) Uani 0.73(2) 1 d P B 1
F1' F -0.087(5) 0.300(6) 1.0099(14) 0.13(3) Uani 0.35(8) 1 d P A 2
F2' F 0.063(6) 0.350(6) 1.0109(15) 0.14(3) Uani 0.35(8) 1 d P A 2
F3' F 0.030(9) 0.204(7) 1.026(2) 0.17(4) Uani 0.35(8) 1 d P A 2
F4' F 0.683(8) 0.559(13) 0.796(3) 0.13(3) Uani 0.27(2) 1 d P B 2
F5' F 0.810(12) 0.492(12) 0.818(4) 0.13(4) Uani 0.27(2) 1 d P B 2
F6' F 0.665(8) 0.428(9) 0.822(3) 0.13(3) Uani 0.27(2) 1 d P B 2
N1 N 0.5137(10) 0.0662(9) 0.9012(3) 0.050(3) Uani 1 1 d . . .
N2 N 0.6351(9) 0.2091(9) 0.8833(3) 0.048(3) Uani 1 1 d . . .
N3 N 0.7398(11) -0.1848(10) 0.8649(3) 0.064(4) Uani 1 1 d . . .
N4 N 0.8664(10) -0.0285(10) 0.8455(3) 0.060(4) Uani 1 1 d . . .
N5 N 0.2204(10) 0.6356(9) 0.8754(3) 0.049(3) Uani 1 1 d . . .
N6 N 0.1011(9) 0.4861(9) 0.8949(3) 0.052(4) Uani 1 1 d . . .
N7 N -0.0104(11) 0.8815(10) 0.9123(3) 0.064(4) Uani 1 1 d . . .
N8 N -0.1354(10) 0.7262(9) 0.9327(3) 0.056(4) Uani 1 1 d . . .
O1 O -0.0619(11) 0.2270(9) 0.9531(3) 0.113(5) Uani 1 1 d . . .
O2 O 0.1100(12) 0.2754(12) 0.9575(4) 0.127(6) Uani 1 1 d . . .
O3 O 0.0582(12) 0.1165(15) 0.9732(5) 0.160(7) Uani 1 1 d . . .
O4 O 0.784(6) 0.467(5) 0.8272(14) 0.109(16) Uani 0.73(2) 1 d P B 1
O5 O 0.752(5) 0.349(5) 0.791(2) 0.15(2) Uani 0.73(2) 1 d P B 1
O6 O 0.616(3) 0.417(3) 0.8140(10) 0.096(11) Uani 0.73(2) 1 d P B 1
O4' O 0.662(4) 0.394(5) 0.7539(13) 0.12(3) Uani 0.27(2) 1 d P B 2
O5' O 0.769(12) 0.295(11) 0.783(4) 0.12(4) Uani 0.27(2) 1 d P B 2
O6' O 0.834(5) 0.434(7) 0.7570(15) 0.13(3) Uani 0.27(2) 1 d P B 2
P1 P 0.4007(3) 0.2237(3) 0.85531(9) 0.0415(11) Uani 1 1 d . . .
P2 P 0.2844(3) 0.4193(3) 0.83613(9) 0.0437(11) Uani 1 1 d . . .
P3 P 0.4509(3) 0.2839(3) 0.94257(9) 0.0426(11) Uani 1 1 d . . .
P4 P 0.3354(3) 0.4776(3) 0.92281(9) 0.0462(11) Uani 1 1 d . . .
S1 S 0.0280(6) 0.2198(6) 0.96966(19) 0.110(2) Uani 1 1 d . A .
S2 S 0.715(3) 0.441(4) 0.8042(12) 0.091(10) Uani 0.73(2) 1 d P B 1
S2' S 0.749(3) 0.395(4) 0.7722(14) 0.148(19) Uani 0.27(2) 1 d P B 2
C1 C 0.4509(12) -0.0048(12) 0.9116(3) 0.057(5) Uani 1 1 d . . .
H1 H 0.3925 0.0143 0.9205 0.069 Uiso 1 1 calc R . .
C2 C 0.4732(13) -0.1062(13) 0.9090(4) 0.068(5) Uani 1 1 d . . .
H2 H 0.4297 -0.1532 0.9161 0.082 Uiso 1 1 calc R . .
C3 C 0.5598(13) -0.1353(12) 0.8958(4) 0.059(5) Uani 1 1 d . . .
H3 H 0.5741 -0.2020 0.8935 0.071 Uiso 1 1 calc R . .
C4 C 0.6266(12) -0.0628(12) 0.8857(4) 0.055(5) Uani 1 1 d . . .
C5 C 0.6002(12) 0.0375(12) 0.8888(3) 0.051(5) Uani 1 1 d . . .
C6 C 0.6662(11) 0.1158(12) 0.8785(4) 0.047(4) Uani 1 1 d . . .
C7 C 0.7524(12) 0.0955(12) 0.8645(4) 0.052(5) Uani 1 1 d . . .
C8 C 0.8166(12) 0.1764(13) 0.8572(3) 0.058(5) Uani 1 1 d . . .
H8 H 0.8786 0.1648 0.8493 0.070 Uiso 1 1 calc R . .
C9 C 0.7854(13) 0.2676(13) 0.8619(4) 0.066(5) Uani 1 1 d . . .
H9 H 0.8243 0.3210 0.8565 0.079 Uiso 1 1 calc R . .
C10 C 0.6924(12) 0.2838(12) 0.8752(4) 0.056(5) Uani 1 1 d . . .
H10 H 0.6712 0.3481 0.8784 0.068 Uiso 1 1 calc R . .
C11 C 0.7156(12) -0.0852(12) 0.8696(3) 0.052(4) Uani 1 1 d . . .
C12 C 0.7791(13) -0.0100(12) 0.8602(4) 0.052(5) Uani 1 1 d . . .
C13 C 0.8274(14) -0.2041(13) 0.8503(4) 0.060(5) Uani 1 1 d . . .
C14 C 0.8895(13) -0.1283(13) 0.8406(4) 0.057(5) Uani 1 1 d . . .
C15 C 0.9762(13) -0.1547(14) 0.8261(4) 0.072(6) Uani 1 1 d . . .
H15 H 1.0197 -0.1070 0.8193 0.086 Uiso 1 1 calc R . .
C16 C 0.9954(14) -0.2556(16) 0.8221(4) 0.074(6) Uani 1 1 d . . .
H16 H 1.0535 -0.2728 0.8127 0.089 Uiso 1 1 calc R . .
C17 C 0.9365(15) -0.3290(15) 0.8309(4) 0.072(6) Uani 1 1 d . . .
H17 H 0.9530 -0.3946 0.8277 0.086 Uiso 1 1 calc R . .
C18 C 0.8536(14) -0.3043(13) 0.8443(4) 0.070(5) Uani 1 1 d . . .
H18 H 0.8107 -0.3542 0.8500 0.084 Uiso 1 1 calc R . .
C19 C 0.2823(13) 0.7067(13) 0.8672(3) 0.056(5) Uani 1 1 d . . .
H19 H 0.3439 0.6886 0.8602 0.067 Uiso 1 1 calc R . .
C20 C 0.2595(13) 0.8053(13) 0.8686(4) 0.066(5) Uani 1 1 d . . .
H20 H 0.3012 0.8519 0.8603 0.079 Uiso 1 1 calc R . .
C21 C 0.1724(13) 0.8356(12) 0.8828(4) 0.067(5) Uani 1 1 d . . .
H21 H 0.1580 0.9023 0.8850 0.080 Uiso 1 1 calc R . .
C22 C 0.1065(12) 0.7616(12) 0.8937(4) 0.058(5) Uani 1 1 d . . .
C23 C 0.1332(13) 0.6618(12) 0.8893(4) 0.053(4) Uani 1 1 d . . .
C24 C 0.0670(13) 0.5823(12) 0.9004(4) 0.056(4) Uani 1 1 d . . .
C25 C -0.0206(13) 0.6060(13) 0.9140(4) 0.059(5) Uani 1 1 d . . .
C26 C -0.0816(12) 0.5269(12) 0.9227(4) 0.060(5) Uani 1 1 d . . .
H26 H -0.1416 0.5387 0.9318 0.072 Uiso 1 1 calc R . .
C27 C -0.0490(12) 0.4283(13) 0.9172(4) 0.065(5) Uani 1 1 d . . .
H27 H -0.0873 0.3748 0.9229 0.078 Uiso 1 1 calc R . .
C28 C 0.0401(12) 0.4135(12) 0.9032(4) 0.060(5) Uani 1 1 d . . .
H28 H 0.0590 0.3489 0.8993 0.072 Uiso 1 1 calc R . .
C29 C 0.0105(14) 0.7829(13) 0.9087(4) 0.058(5) Uani 1 1 d . . .
C30 C -0.0523(13) 0.7078(12) 0.9183(4) 0.054(5) Uani 1 1 d . . .
C31 C -0.0963(14) 0.9037(14) 0.9267(4) 0.059(5) Uani 1 1 d . . .
C32 C -0.1562(13) 0.8276(13) 0.9370(4) 0.059(5) Uani 1 1 d . . .
C33 C -0.2432(13) 0.8508(14) 0.9526(4) 0.068(5) Uani 1 1 d . . .
H33 H -0.2813 0.8006 0.9605 0.082 Uiso 1 1 calc R . .
C34 C -0.2711(13) 0.9477(15) 0.9559(4) 0.070(5) Uani 1 1 d . . .
H34 H -0.3297 0.9636 0.9652 0.084 Uiso 1 1 calc R . .
C35 C -0.2070(15) 1.0255(13) 0.9444(4) 0.074(6) Uani 1 1 d . . .
H35 H -0.2252 1.0913 0.9464 0.088 Uiso 1 1 calc R . .
C36 C -0.1206(14) 1.0018(13) 0.9308(4) 0.065(5) Uani 1 1 d . . .
H36 H -0.0785 1.0513 0.9244 0.078 Uiso 1 1 calc R . .
C37 C 0.3905(10) 0.3294(10) 0.8298(3) 0.048(4) Uani 1 1 d . . .
H37A H 0.3842 0.3030 0.8104 0.058 Uiso 1 1 calc R . .
H37B H 0.4518 0.3663 0.8305 0.058 Uiso 1 1 calc R . .
C38 C 0.4656(12) 0.1344(12) 0.8316(4) 0.052(5) Uani 1 1 d . . .
C39 C 0.4437(13) 0.0314(13) 0.8327(4) 0.065(5) Uani 1 1 d . . .
H39 H 0.3900 0.0082 0.8432 0.078 Uiso 1 1 calc R . .
C40 C 0.5043(16) -0.0328(14) 0.8179(4) 0.073(6) Uani 1 1 d . . .
H40 H 0.4914 -0.1002 0.8180 0.088 Uiso 1 1 calc R . .
C41 C 0.5834(16) 0.0037(16) 0.8031(4) 0.075(6) Uani 1 1 d . . .
H41 H 0.6233 -0.0417 0.7936 0.090 Uiso 1 1 calc R . .
C42 C 0.6099(13) 0.1026(16) 0.8010(4) 0.080(6) Uani 1 1 d . . .
H42 H 0.6643 0.1239 0.7904 0.097 Uiso 1 1 calc R . .
C43 C 0.5477(13) 0.1676(13) 0.8160(4) 0.061(5) Uani 1 1 d . . .
H43 H 0.5615 0.2348 0.8157 0.073 Uiso 1 1 calc R . .
C44 C 0.2774(12) 0.1721(11) 0.8582(4) 0.050(4) Uani 1 1 d . . .
C45 C 0.2313(13) 0.1712(11) 0.8849(4) 0.061(5) Uani 1 1 d . . .
H45 H 0.2642 0.2003 0.9003 0.073 Uiso 1 1 calc R . .
C46 C 0.1373(14) 0.1288(12) 0.8902(5) 0.068(5) Uani 1 1 d . . .
H46 H 0.1107 0.1254 0.9087 0.081 Uiso 1 1 calc R . .
C47 C 0.0846(13) 0.0906(12) 0.8649(5) 0.070(6) Uani 1 1 d . . .
H47 H 0.0218 0.0639 0.8670 0.084 Uiso 1 1 calc R . .
C48 C 0.1277(14) 0.0941(11) 0.8381(5) 0.066(5) Uani 1 1 d . . .
H48 H 0.0935 0.0713 0.8221 0.079 Uiso 1 1 calc R . .
C49 C 0.2223(13) 0.1317(11) 0.8350(4) 0.062(5) Uani 1 1 d . . .
H49 H 0.2510 0.1304 0.8168 0.074 Uiso 1 1 calc R . .
C50 C 0.3217(12) 0.5260(11) 0.8138(3) 0.048(4) Uani 1 1 d . . .
C51 C 0.4138(13) 0.5629(12) 0.8122(3) 0.061(5) Uani 1 1 d . . .
H51 H 0.4649 0.5276 0.8207 0.073 Uiso 1 1 calc R . .
C52 C 0.4367(14) 0.6535(13) 0.7980(4) 0.066(5) Uani 1 1 d . . .
H52 H 0.5016 0.6759 0.7979 0.079 Uiso 1 1 calc R . .
C53 C 0.3660(14) 0.7078(13) 0.7846(4) 0.061(5) Uani 1 1 d . . .
H53 H 0.3808 0.7661 0.7750 0.073 Uiso 1 1 calc R . .
C54 C 0.2721(13) 0.6720(13) 0.7862(4) 0.064(5) Uani 1 1 d . . .
H54 H 0.2224 0.7077 0.7771 0.076 Uiso 1 1 calc R . .
C55 C 0.2454(12) 0.5846(11) 0.8005(3) 0.050(4) Uani 1 1 d . . .
H55 H 0.1797 0.5649 0.8015 0.060 Uiso 1 1 calc R . .
C56 C 0.1845(12) 0.3670(11) 0.8144(4) 0.051(4) Uani 1 1 d . . .
C57 C 0.0860(13) 0.3734(11) 0.8256(4) 0.058(5) Uani 1 1 d . . .
H57 H 0.0743 0.4055 0.8431 0.069 Uiso 1 1 calc R . .
C58 C 0.0080(13) 0.3315(14) 0.8104(4) 0.069(5) Uani 1 1 d . . .
H58 H -0.0549 0.3313 0.8184 0.083 Uiso 1 1 calc R . .
C59 C 0.0226(13) 0.2915(12) 0.7843(4) 0.064(5) Uani 1 1 d . . .
H59 H -0.0308 0.2696 0.7735 0.077 Uiso 1 1 calc R . .
C60 C 0.1225(13) 0.2827(12) 0.7731(4) 0.067(5) Uani 1 1 d . . .
H60 H 0.1342 0.2489 0.7560 0.081 Uiso 1 1 calc R . .
C61 C 0.1994(12) 0.3247(11) 0.7881(4) 0.050(4) Uani 1 1 d . . .
H61 H 0.2624 0.3242 0.7801 0.060 Uiso 1 1 calc R . .
C62 C 0.3454(11) 0.3697(10) 0.9476(3) 0.052(4) Uani 1 1 d . . .
H62A H 0.3483 0.3948 0.9672 0.062 Uiso 1 1 calc R . .
H62B H 0.2850 0.3317 0.9459 0.062 Uiso 1 1 calc R . .
C63 C 0.4138(12) 0.1806(11) 0.9657(3) 0.050(4) Uani 1 1 d . . .
C64 C 0.3143(13) 0.1428(12) 0.9662(4) 0.060(5) Uani 1 1 d . . .
H64 H 0.2641 0.1768 0.9568 0.072 Uiso 1 1 calc R . .
C65 C 0.2929(14) 0.0539(14) 0.9812(4) 0.072(6) Uani 1 1 d . . .
H65 H 0.2294 0.0280 0.9809 0.087 Uiso 1 1 calc R . .
C66 C 0.3658(15) 0.0066(13) 0.9958(4) 0.069(6) Uani 1 1 d . . .
H66 H 0.3495 -0.0489 1.0066 0.083 Uiso 1 1 calc R . .
C67 C 0.4874(12) 0.1246(12) 0.9800(4) 0.060(5) Uani 1 1 d . . .
H67 H 0.5531 0.1442 0.9795 0.072 Uiso 1 1 calc R . .
C68 C 0.4582(15) 0.0358(13) 0.9955(4) 0.071(6) Uani 1 1 d . . .
H68 H 0.5057 -0.0007 1.0052 0.085 Uiso 1 1 calc R . .
C69 C 0.5531(12) 0.3400(11) 0.9628(4) 0.049(4) Uani 1 1 d . . .
C70 C 0.5387(12) 0.3947(11) 0.9884(4) 0.053(4) Uani 1 1 d . . .
H70 H 0.4757 0.4014 0.9961 0.064 Uiso 1 1 calc R . .
C71 C 0.6197(14) 0.4392(12) 1.0022(4) 0.063(5) Uani 1 1 d . . .
H71 H 0.6082 0.4760 1.0188 0.075 Uiso 1 1 calc R . .
C72 C 0.7096(13) 0.4314(13) 0.9930(4) 0.059(5) Uani 1 1 d . . .
H72 H 0.7607 0.4656 1.0019 0.071 Uiso 1 1 calc R . .
C73 C 0.7277(13) 0.3703(14) 0.9693(4) 0.072(6) Uani 1 1 d . . .
H73 H 0.7923 0.3594 0.9634 0.087 Uiso 1 1 calc R . .
C74 C 0.6480(13) 0.3243(12) 0.9541(4) 0.058(5) Uani 1 1 d . . .
H74 H 0.6609 0.2838 0.9384 0.069 Uiso 1 1 calc R . .
C75 C 0.2714(13) 0.5643(13) 0.9464(4) 0.059(5) Uani 1 1 d . . .
C76 C 0.1923(14) 0.5352(14) 0.9636(4) 0.071(6) Uani 1 1 d . . .
H76 H 0.1783 0.4684 0.9656 0.085 Uiso 1 1 calc R . .
C77 C 0.1331(15) 0.6047(17) 0.9783(4) 0.086(6) Uani 1 1 d . . .
H77 H 0.0755 0.5861 0.9877 0.103 Uiso 1 1 calc R . .
C78 C 0.1657(17) 0.7044(17) 0.9779(5) 0.093(7) Uani 1 1 d . . .
H78 H 0.1302 0.7490 0.9891 0.112 Uiso 1 1 calc R . .
C79 C 0.2435(16) 0.7412(16) 0.9629(5) 0.087(6) Uani 1 1 d . . .
H79 H 0.2623 0.8072 0.9634 0.105 Uiso 1 1 calc R . .
C80 C 0.2927(13) 0.6690(13) 0.9464(4) 0.067(5) Uani 1 1 d . . .
H80 H 0.3434 0.6906 0.9344 0.081 Uiso 1 1 calc R . .
C81 C 0.4603(13) 0.5282(11) 0.9186(4) 0.051(5) Uani 1 1 d . . .
C82 C 0.5179(13) 0.5716(11) 0.9402(4) 0.061(5) Uani 1 1 d . . .
H82 H 0.4916 0.5769 0.9587 0.073 Uiso 1 1 calc R . .
C83 C 0.6142(13) 0.6075(12) 0.9353(4) 0.061(5) Uani 1 1 d . . .
H83 H 0.6511 0.6366 0.9499 0.073 Uiso 1 1 calc R . .
C84 C 0.6493(13) 0.5976(13) 0.9089(5) 0.067(5) Uani 1 1 d . . .
H84 H 0.7124 0.6217 0.9053 0.081 Uiso 1 1 calc R . .
C85 C 0.6018(13) 0.5561(12) 0.8868(5) 0.072(6) Uani 1 1 d . . .
H85 H 0.6308 0.5511 0.8687 0.086 Uiso 1 1 calc R . .
C86 C 0.5065(14) 0.5203(11) 0.8920(4) 0.062(5) Uani 1 1 d . . .
H86 H 0.4728 0.4898 0.8770 0.075 Uiso 1 1 calc R . .
C87 C 0.006(4) 0.270(5) 1.0052(12) 0.149(16) Uani 1 1 d . . .
C88 C 0.715(6) 0.539(7) 0.7786(19) 0.13(3) Uani 0.73(2) 1 d P B 1
C88' C 0.73(4) 0.47(4) 0.803(14) 0.13(19) Uani 0.27(2) 1 d P B 2

loop_
_atom_site_aniso_label
_atom_site_aniso_U_11
_atom_site_aniso_U_22
_atom_site_aniso_U_33
_atom_site_aniso_U_23
_atom_site_aniso_U_13
_atom_site_aniso_U_12
Cu1 0.0514(13) 0.0458(13) 0.0430(13) -0.0003(10) -0.0012(11) 0.0043(10)
Cu2 0.0487(13) 0.0469(13) 0.0447(13) 0.0007(10) 0.0025(11) 0.0060(10)
F1 0.10(3) 0.19(6) 0.16(3) -0.01(3) 0.02(2) -0.04(3)
F2 0.13(4) 0.21(5) 0.16(3) -0.01(3) -0.01(3) -0.02(4)
F3 0.11(4) 0.16(3) 0.17(3) 0.05(2) -0.02(2) -0.01(2)
F4 0.15(2) 0.19(3) 0.17(2) 0.02(2) 0.021(19) -0.03(2)
F5 0.16(3) 0.17(3) 0.18(3) 0.03(3) -0.03(2) -0.03(2)
F6 0.14(2) 0.18(3) 0.14(2) 0.034(17) 0.001(17) -0.037(16)
F1' 0.10(5) 0.12(7) 0.15(5) -0.01(5) -0.02(3) 0.01(4)
F2' 0.11(6) 0.15(6) 0.16(5) 0.00(5) 0.00(4) 0.01(4)
F3' 0.14(11) 0.18(7) 0.18(7) -0.02(6) 0.01(6) 0.00(6)
F4' 0.11(7) 0.14(11) 0.14(9) 0.01(9) -0.01(6) -0.03(7)
F5' 0.11(9) 0.15(10) 0.14(10) 0.01(7) 0.00(7) -0.03(6)
F6' 0.11(11) 0.14(6) 0.14(10) 0.01(6) -0.01(7) 0.00(7)
N1 0.055(9) 0.048(9) 0.047(9) 0.001(8) 0.003(8) 0.000(8)
N2 0.049(8) 0.047(9) 0.048(9) 0.003(8) -0.001(8) -0.001(7)
N3 0.065(10) 0.058(10) 0.070(11) -0.005(9) 0.002(9) 0.004(8)
N4 0.056(10) 0.062(10) 0.062(10) 0.000(8) -0.012(8) 0.007(8)
N5 0.051(9) 0.047(8) 0.050(9) 0.001(7) -0.001(8) 0.008(7)
N6 0.057(9) 0.043(8) 0.056(10) 0.008(8) -0.002(8) 0.003(7)
N7 0.067(11) 0.054(10) 0.071(11) -0.006(8) 0.000(9) 0.007(8)
N8 0.058(10) 0.048(9) 0.063(10) -0.010(8) 0.000(8) 0.010(7)
O1 0.095(11) 0.099(11) 0.146(15) 0.009(10) 0.010(11) 0.018(9)
O2 0.102(13) 0.127(13) 0.154(16) -0.012(11) -0.022(12) 0.001(11)
O3 0.128(15) 0.160(17) 0.192(19) -0.019(15) 0.012(13) 0.008(13)
O4 0.11(4) 0.10(2) 0.13(4) 0.03(2) 0.00(3) -0.04(2)
O5 0.14(4) 0.17(8) 0.14(6) 0.02(6) 0.01(4) -0.02(5)
O6 0.07(2) 0.12(2) 0.10(3) 0.011(18) -0.013(17) 0.001(19)
O4' 0.09(4) 0.16(6) 0.12(5) 0.00(4) -0.01(4) -0.02(4)
O5' 0.10(7) 0.13(11) 0.13(11) 0.01(8) -0.01(6) -0.02(7)
O6' 0.11(5) 0.14(7) 0.14(6) 0.01(5) 0.00(5) -0.03(5)
P1 0.043(3) 0.045(3) 0.037(3) -0.004(2) 0.000(2) 0.002(2)
P2 0.045(3) 0.046(3) 0.040(3) 0.001(2) -0.001(2) 0.004(2)
P3 0.044(3) 0.043(3) 0.041(3) 0.001(2) -0.001(2) 0.003(2)
P4 0.051(3) 0.043(3) 0.044(3) -0.004(2) 0.001(2) 0.004(2)
S1 0.081(5) 0.110(6) 0.138(7) -0.016(5) 0.000(5) 0.011(5)
S2 0.054(11) 0.12(3) 0.099(17) 0.017(14) 0.001(9) -0.027(13)
S2' 0.13(3) 0.17(5) 0.14(4) 0.02(4) -0.01(4) -0.01(3)
C1 0.058(12) 0.055(12) 0.059(13) -0.005(10) -0.001(10) 0.005(10)
C2 0.072(13) 0.056(13) 0.077(15) 0.000(11) 0.009(11) 0.002(10)
C3 0.066(12) 0.049(11) 0.063(13) 0.004(10) 0.005(11) 0.009(10)
C4 0.057(12) 0.053(12) 0.054(12) -0.001(10) -0.001(10) 0.007(10)
C5 0.052(12) 0.048(11) 0.051(13) 0.000(9) -0.002(10) 0.009(9)
C6 0.042(10) 0.049(11) 0.050(11) 0.005(10) -0.001(9) 0.006(9)
C7 0.056(12) 0.053(12) 0.048(12) 0.006(10) -0.005(10) 0.011(10)
C8 0.051(11) 0.059(12) 0.065(13) 0.005(11) 0.003(10) 0.005(10)
C9 0.059(13) 0.063(14) 0.075(15) 0.000(11) 0.014(11) -0.005(10)
C10 0.051(11) 0.056(12) 0.062(13) -0.003(10) 0.001(10) 0.000(10)
C11 0.054(12) 0.048(11) 0.054(12) 0.002(9) -0.006(10) 0.013(10)
C12 0.052(12) 0.048(12) 0.056(13) -0.008(10) 0.001(10) 0.009(9)
C13 0.061(13) 0.056(13) 0.062(14) -0.011(11) -0.006(11) 0.018(11)
C14 0.056(12) 0.052(12) 0.063(13) -0.007(11) -0.001(10) 0.017(10)
C15 0.072(14) 0.064(14) 0.080(16) -0.015(12) 0.005(12) 0.002(11)
C16 0.068(14) 0.073(15) 0.081(16) -0.013(13) 0.003(12) 0.021(12)
C17 0.068(15) 0.064(14) 0.083(16) -0.019(12) 0.004(12) 0.015(12)
C18 0.067(14) 0.066(13) 0.078(15) -0.005(11) -0.001(12) 0.007(10)
C19 0.063(13) 0.053(12) 0.051(12) 0.000(10) 0.008(10) 0.003(10)
C20 0.071(13) 0.053(12) 0.072(14) 0.005(11) 0.023(11) -0.004(10)
C21 0.074(13) 0.052(11) 0.073(14) 0.007(11) 0.003(12) 0.003(10)
C22 0.061(12) 0.053(12) 0.060(13) 0.002(10) 0.002(10) 0.000(10)
C23 0.057(11) 0.050(11) 0.053(12) 0.003(9) -0.002(9) 0.005(9)
C24 0.057(12) 0.054(12) 0.056(12) -0.002(11) 0.000(10) 0.003(10)
C25 0.059(13) 0.054(13) 0.063(13) -0.008(11) 0.008(11) 0.007(10)
C26 0.053(12) 0.055(12) 0.072(13) 0.001(11) 0.009(10) 0.007(10)
C27 0.056(12) 0.061(13) 0.079(15) -0.006(11) 0.021(11) -0.005(10)
C28 0.061(12) 0.053(12) 0.067(13) 0.002(10) 0.011(11) 0.007(10)
C29 0.067(13) 0.049(12) 0.058(13) -0.001(10) -0.004(11) 0.011(10)
C30 0.057(12) 0.047(12) 0.057(13) -0.005(10) 0.010(10) 0.009(10)
C31 0.071(14) 0.050(12) 0.058(13) -0.008(10) 0.002(11) 0.008(11)
C32 0.062(13) 0.055(13) 0.062(13) -0.012(10) 0.004(11) 0.011(10)
C33 0.077(14) 0.058(13) 0.069(14) -0.020(11) 0.002(11) 0.006(11)
C34 0.073(14) 0.071(14) 0.066(14) -0.020(12) 0.000(11) 0.019(12)
C35 0.085(15) 0.059(13) 0.077(15) -0.014(12) -0.004(13) 0.012(12)
C36 0.079(15) 0.058(13) 0.058(13) -0.008(10) 0.005(11) 0.011(10)
C37 0.048(10) 0.052(10) 0.045(10) 0.005(9) 0.003(9) -0.004(8)
C38 0.053(11) 0.055(12) 0.047(11) -0.003(10) -0.005(10) 0.009(9)
C39 0.073(13) 0.063(13) 0.059(13) -0.010(11) -0.006(11) 0.015(11)
C40 0.084(15) 0.073(14) 0.062(14) -0.005(12) -0.015(12) 0.021(13)
C41 0.085(17) 0.074(16) 0.065(15) -0.014(12) -0.008(13) 0.035(13)
C42 0.078(14) 0.092(16) 0.072(15) -0.009(13) 0.001(12) 0.022(13)
C43 0.065(13) 0.064(12) 0.054(12) -0.006(10) 0.001(10) 0.017(10)
C44 0.058(12) 0.045(10) 0.047(11) 0.002(9) -0.001(10) -0.003(8)
C45 0.067(13) 0.054(11) 0.061(14) -0.006(10) 0.008(11) -0.001(9)
C46 0.060(12) 0.066(12) 0.077(15) 0.003(11) 0.019(11) 0.003(9)
C47 0.066(14) 0.059(12) 0.086(16) 0.008(12) 0.004(14) 0.005(10)
C48 0.074(14) 0.051(11) 0.073(15) 0.001(11) -0.011(12) -0.007(10)
C49 0.068(13) 0.059(11) 0.058(13) 0.005(10) 0.001(11) 0.001(10)
C50 0.045(11) 0.052(11) 0.048(11) -0.004(9) 0.002(9) 0.005(9)
C51 0.065(13) 0.063(12) 0.055(12) 0.004(10) 0.009(10) 0.006(10)
C52 0.062(13) 0.063(13) 0.074(15) 0.016(11) 0.010(11) -0.011(10)
C53 0.067(14) 0.055(12) 0.061(13) 0.011(10) 0.013(11) 0.000(11)
C54 0.068(14) 0.066(13) 0.056(13) 0.007(11) -0.004(11) 0.011(11)
C55 0.054(11) 0.048(11) 0.048(11) 0.007(9) 0.000(9) 0.004(9)
C56 0.046(11) 0.058(11) 0.047(12) 0.010(10) -0.001(10) 0.001(9)
C57 0.056(12) 0.065(12) 0.053(12) 0.005(10) -0.003(11) -0.002(10)
C58 0.053(13) 0.088(15) 0.067(15) 0.010(12) 0.010(12) -0.012(11)
C59 0.054(13) 0.076(14) 0.063(14) 0.001(11) -0.012(11) -0.026(10)
C60 0.062(13) 0.078(14) 0.062(14) 0.000(11) -0.007(11) -0.006(11)
C61 0.044(11) 0.056(11) 0.050(12) 0.000(9) 0.001(10) -0.007(9)
C62 0.057(11) 0.051(10) 0.049(11) 0.001(9) -0.006(9) 0.007(8)
C63 0.051(11) 0.054(11) 0.045(11) 0.002(9) -0.002(9) 0.006(9)
C64 0.062(13) 0.054(12) 0.063(13) 0.001(10) -0.011(10) 0.002(10)
C65 0.067(14) 0.077(14) 0.074(15) 0.013(12) 0.011(12) -0.001(11)
C66 0.068(15) 0.066(13) 0.074(15) 0.014(12) 0.003(13) -0.005(12)
C67 0.060(12) 0.063(12) 0.057(13) 0.002(10) -0.003(10) 0.002(10)
C68 0.068(14) 0.063(13) 0.080(15) 0.009(12) -0.005(12) 0.012(10)
C69 0.046(11) 0.053(11) 0.046(12) -0.004(10) -0.003(9) 0.005(9)
C70 0.054(11) 0.058(11) 0.048(12) -0.001(10) -0.010(10) 0.002(9)
C71 0.066(14) 0.067(13) 0.055(13) 0.000(10) 0.000(12) -0.005(11)
C72 0.047(12) 0.077(14) 0.055(13) 0.006(11) -0.021(11) -0.014(10)
C73 0.053(13) 0.091(15) 0.074(15) -0.002(13) 0.004(12) -0.002(11)
C74 0.054(12) 0.069(12) 0.051(12) -0.001(10) -0.004(10) -0.005(10)
C75 0.066(13) 0.056(13) 0.054(12) 0.006(10) 0.004(11) 0.007(10)
C76 0.074(14) 0.068(13) 0.070(14) 0.000(11) 0.011(12) 0.017(11)
C77 0.095(16) 0.089(16) 0.074(15) -0.009(13) 0.011(13) 0.016(14)
C78 0.11(2) 0.085(18) 0.080(17) -0.016(14) 0.014(15) 0.017(15)
C79 0.101(17) 0.075(15) 0.085(18) -0.011(13) 0.006(14) 0.018(14)
C80 0.081(14) 0.062(13) 0.059(13) -0.007(11) 0.002(11) 0.015(11)
C81 0.059(12) 0.049(11) 0.046(12) 0.008(10) -0.001(11) 0.000(9)
C82 0.067(13) 0.058(11) 0.057(13) 0.000(10) -0.007(11) 0.002(10)
C83 0.058(13) 0.059(12) 0.065(14) 0.006(11) -0.020(11) -0.006(10)
C84 0.060(13) 0.067(13) 0.075(15) 0.012(12) -0.005(13) -0.005(10)
C85 0.066(14) 0.075(13) 0.075(16) 0.007(12) 0.003(12) -0.013(10)
C86 0.066(13) 0.058(12) 0.063(15) 0.001(10) 0.000(11) -0.002(10)
C87 0.10(4) 0.17(5) 0.17(5) -0.02(5) 0.00(3) -0.02(4)
C88 0.10(5) 0.16(8) 0.13(6) 0.00(6) 0.00(5) -0.02(5)
C88' 0.1(3) 0.1(4) 0.1(3) 0.0(3) -0.01(17) 0.0(2)

loop_
_atom_type_symbol
_atom_type_description
_atom_type_scat_dispersion_real
_atom_type_scat_dispersion_imag
_atom_type_scat_source
C C 0.0033 0.0016 'International Tables Vol C Tables 4.2.6.8 and 6.1.1.4'
H H 0.0000 0.0000 'International Tables Vol C Tables 4.2.6.8 and 6.1.1.4'
N N 0.0061 0.0033 'International Tables Vol C Tables 4.2.6.8 and 6.1.1.4'
O O 0.0106 0.0060 'International Tables Vol C Tables 4.2.6.8 and 6.1.1.4'
F F 0.0171 0.0103 'International Tables Vol C Tables 4.2.6.8 and 6.1.1.4'
P P 0.1023 0.0942 'International Tables Vol C Tables 4.2.6.8 and 6.1.1.4'
S S 0.1246 0.1234 'International Tables Vol C Tables 4.2.6.8 and 6.1.1.4'
Cu Cu 0.3201 1.2651 'International Tables Vol C Tables 4.2.6.8 and 6.1.1.4'

loop_
_geom_angle_atom_site_label_1
_geom_angle_atom_site_label_2
_geom_angle_atom_site_label_3
_geom_angle
N2 Cu1 N1 77.0(5)
N2 Cu1 P3 122.7(4)
N1 Cu1 P3 109.3(4)
N2 Cu1 P1 101.4(4)
N1 Cu1 P1 97.7(3)
P3 Cu1 P1 131.88(16)
N6 Cu2 N5 79.6(5)
N6 Cu2 P2 122.0(4)
N5 Cu2 P2 106.1(4)
N6 Cu2 P4 102.5(4)
N5 Cu2 P4 99.7(3)
P2 Cu2 P4 131.43(17)
C5 N1 C1 118.8(14)
C5 N1 Cu1 113.1(10)
C1 N1 Cu1 127.8(11)
C10 N2 C6 119.0(14)
C10 N2 Cu1 124.6(11)
C6 N2 Cu1 115.9(11)
C13 N3 C11 117.0(14)
C12 N4 C14 116.2(14)
C19 N5 C23 118.8(14)
C19 N5 Cu2 129.6(11)
C23 N5 Cu2 109.9(10)
C28 N6 C24 115.2(14)
C28 N6 Cu2 128.9(11)
C24 N6 Cu2 115.3(11)
C31 N7 C29 116.5(15)
C30 N8 C32 114.8(14)
C44 P1 C38 103.2(8)
C44 P1 C37 106.0(7)
C38 P1 C37 99.2(7)
C44 P1 Cu1 114.0(6)
C38 P1 Cu1 105.7(5)
C37 P1 Cu1 125.6(5)
C56 P2 C50 101.4(7)
C56 P2 C37 103.0(7)
C50 P2 C37 102.0(7)
C56 P2 Cu2 117.8(6)
C50 P2 Cu2 107.6(5)
C37 P2 Cu2 122.1(5)
C63 P3 C69 103.0(7)
C63 P3 C62 101.1(7)
C69 P3 C62 104.9(7)
C63 P3 Cu1 108.5(5)
C69 P3 Cu1 116.3(6)
C62 P3 Cu1 120.6(5)
C75 P4 C81 105.2(8)
C75 P4 C62 99.8(7)
C81 P4 C62 107.0(7)
C75 P4 Cu2 105.5(6)
C81 P4 Cu2 113.1(6)
C62 P4 Cu2 123.9(5)
O1 S1 O2 113.9(10)
O1 S1 O3 111.0(11)
O2 S1 O3 108.9(10)
O1 S1 C87 108(2)
O2 S1 C87 106(2)
O3 S1 C87 108(3)
O6 S2 O4 114(4)
O6 S2 O5 104(5)
O4 S2 O5 107(5)
O6 S2 C88 112(4)
O4 S2 C88 108(4)
O5 S2 C88 111(5)
O4' S2' O6' 111(6)
O4' S2' O5' 110(8)
O6' S2' O5' 110(9)
O4' S2' C88' 110(10)
O6' S2' C88' 109(10)
O5' S2' C88' 107(10)
N1 C1 C2 121.3(16)
N1 C1 H1 119.4
C2 C1 H1 119.4
C3 C2 C1 119.9(16)
C3 C2 H2 120.1
C1 C2 H2 120.1
C2 C3 C4 119.4(15)
C2 C3 H3 120.3
C4 C3 H3 120.3
C5 C4 C3 118.2(15)
C5 C4 C11 117.7(15)
C3 C4 C11 123.8(15)
N1 C5 C4 122.4(15)
N1 C5 C6 117.0(14)
C4 C5 C6 120.6(15)
N2 C6 C7 122.3(15)
N2 C6 C5 115.7(15)
C7 C6 C5 122.0(16)
C6 C7 C8 118.4(15)
C6 C7 C12 117.8(16)
C8 C7 C12 123.6(16)
C9 C8 C7 118.7(16)
C9 C8 H8 120.7
C7 C8 H8 120.7
C8 C9 C10 119.9(16)
C8 C9 H9 120.1
C10 C9 H9 120.1
N2 C10 C9 121.5(15)
N2 C10 H10 119.2
C9 C10 H10 119.2
C12 C11 N3 120.4(15)
C12 C11 C4 121.2(15)
N3 C11 C4 118.3(15)
N4 C12 C11 123.0(15)
N4 C12 C7 116.5(15)
C11 C12 C7 120.4(16)
N3 C13 C14 122.1(15)
N3 C13 C18 119.0(18)
C14 C13 C18 118.9(17)
C15 C14 C13 118.1(16)
C15 C14 N4 120.7(18)
C13 C14 N4 121.2(16)
C14 C15 C16 117.9(18)
C14 C15 H15 121.1
C16 C15 H15 121.1
C17 C16 C15 125.0(19)
C17 C16 H16 117.5
C15 C16 H16 117.5
C18 C17 C16 117.4(19)
C18 C17 H17 121.3
C16 C17 H17 121.3
C17 C18 C13 122.7(18)
C17 C18 H18 118.7
C13 C18 H18 118.7
N5 C19 C20 123.3(16)
N5 C19 H19 118.4
C20 C19 H19 118.4
C19 C20 C21 119.6(15)
C19 C20 H20 120.2
C21 C20 H20 120.2
C20 C21 C22 118.7(15)
C20 C21 H21 120.6
C22 C21 H21 120.6
C23 C22 C21 117.2(16)
C23 C22 C29 118.2(15)
C21 C22 C29 124.6(16)
N5 C23 C22 121.9(15)
N5 C23 C24 119.0(15)
C22 C23 C24 119.0(16)
C25 C24 N6 125.4(16)
C25 C24 C23 120.4(16)
N6 C24 C23 114.2(16)
C24 C25 C26 117.2(16)
C24 C25 C30 122.4(16)
C26 C25 C30 120.4(16)
C25 C26 C27 118.6(16)
C25 C26 H26 120.7
C27 C26 H26 120.7
C28 C27 C26 119.2(16)
C28 C27 H27 120.4
C26 C27 H27 120.4
N6 C28 C27 124.4(15)
N6 C28 H28 117.8
C27 C28 H28 117.8
N7 C29 C30 122.8(16)
N7 C29 C22 114.9(16)
C30 C29 C22 122.3(15)
N8 C30 C29 122.5(15)
N8 C30 C25 119.6(16)
C29 C30 C25 117.7(16)
N7 C31 C36 118.7(18)
N7 C31 C32 119.7(16)
C36 C31 C32 121.6(18)
C31 C32 N8 123.6(16)
C31 C32 C33 119.6(16)
N8 C32 C33 116.8(17)
C34 C33 C32 119.8(18)
C34 C33 H33 120.1
C32 C33 H33 120.1
C33 C34 C35 118.9(17)
C33 C34 H34 120.5
C35 C34 H34 120.5
C36 C35 C34 120.3(16)
C36 C35 H35 119.8
C34 C35 H35 119.8
C35 C36 C31 119.6(18)
C35 C36 H36 120.2
C31 C36 H36 120.2
P1 C37 P2 116.7(7)
P1 C37 H37A 108.1
P2 C37 H37A 108.1
P1 C37 H37B 108.1
P2 C37 H37B 108.1
H37A C37 H37B 107.3
C43 C38 C39 119.9(15)
C43 C38 P1 118.2(13)
C39 C38 P1 121.1(14)
C40 C39 C38 118.3(17)
C40 C39 H39 120.9
C38 C39 H39 120.9
C41 C40 C39 119.3(18)
C41 C40 H40 120.4
C39 C40 H40 120.4
C40 C41 C42 126.0(19)
C40 C41 H41 117.0
C42 C41 H41 117.0
C41 C42 C43 114.4(18)
C41 C42 H42 122.8
C43 C42 H42 122.8
C38 C43 C42 122.1(17)
C38 C43 H43 119.0
C42 C43 H43 119.0
C45 C44 C49 115.9(15)
C45 C44 P1 119.0(14)
C49 C44 P1 125.1(14)
C44 C45 C46 124.3(18)
C44 C45 H45 117.8
C46 C45 H45 117.8
C45 C46 C47 116.1(17)
C45 C46 H46 122.0
C47 C46 H46 122.0
C48 C47 C46 120.2(17)
C48 C47 H47 119.9
C46 C47 H47 119.9
C47 C48 C49 120.1(19)
C47 C48 H48 119.9
C49 C48 H48 119.9
C48 C49 C44 123.2(17)
C48 C49 H49 118.4
C44 C49 H49 118.4
C51 C50 C55 115.9(15)
C51 C50 P2 125.1(13)
C55 C50 P2 118.2(12)
C50 C51 C52 123.1(17)
C50 C51 H51 118.4
C52 C51 H51 118.4
C53 C52 C51 121.6(17)
C53 C52 H52 119.2
C51 C52 H52 119.2
C52 C53 C54 116.2(17)
C52 C53 H53 121.9
C54 C53 H53 121.9
C53 C54 C55 124.3(16)
C53 C54 H54 117.8
C55 C54 H54 117.8
C54 C55 C50 118.8(15)
C54 C55 H55 120.6
C50 C55 H55 120.6
C61 C56 C57 119.2(15)
C61 C56 P2 123.1(13)
C57 C56 P2 117.6(13)
C58 C57 C56 119.8(16)
C58 C57 H57 120.1
C56 C57 H57 120.1
C59 C58 C57 120.7(18)
C59 C58 H58 119.6
C57 C58 H58 119.6
C58 C59 C60 119.6(17)
C58 C59 H59 120.2
C60 C59 H59 120.2
C61 C60 C59 119.3(16)
C61 C60 H60 120.3
C59 C60 H60 120.3
C56 C61 C60 120.9(16)
C56 C61 H61 119.5
C60 C61 H61 119.5
P3 C62 P4 117.9(8)
P3 C62 H62A 107.8
P4 C62 H62A 107.8
P3 C62 H62B 107.8
P4 C62 H62B 107.8
H62A C62 H62B 107.2
C67 C63 C64 117.4(15)
C67 C63 P3 119.2(13)
C64 C63 P3 122.5(13)
C65 C64 C63 120.0(16)
C65 C64 H64 120.0
C63 C64 H64 120.0
C66 C65 C64 119.8(18)
C66 C65 H65 120.1
C64 C65 H65 120.1
C68 C66 C65 122.9(19)
C68 C66 H66 118.6
C65 C66 H66 118.6
C63 C67 C68 118.8(15)
C63 C67 H67 120.6
C68 C67 H67 120.6
C66 C68 C67 121.0(17)
C66 C68 H68 119.5
C67 C68 H68 119.5
C74 C69 C70 117.4(15)
C74 C69 P3 119.7(13)
C70 C69 P3 122.8(13)
C71 C70 C69 120.0(16)
C71 C70 H70 120.0
C69 C70 H70 120.0
C72 C71 C70 123.2(18)
C72 C71 H71 118.4
C70 C71 H71 118.4
C71 C72 C73 118.3(18)
C71 C72 H72 120.8
C73 C72 H72 120.8
C72 C73 C74 120.8(17)
C72 C73 H73 119.6
C74 C73 H73 119.6
C69 C74 C73 119.9(17)
C69 C74 H74 120.1
C73 C74 H74 120.1
C76 C75 C80 115.4(16)
C76 C75 P4 121.8(14)
C80 C75 P4 122.5(14)
C75 C76 C77 121.6(18)
C75 C76 H76 119.2
C77 C76 H76 119.2
C76 C77 C78 116.9(19)
C76 C77 H77 121.6
C78 C77 H77 121.6
C79 C78 C77 127(2)
C79 C78 H78 116.7
C77 C78 H78 116.7
C78 C79 C80 113(2)
C78 C79 H79 123.5
C80 C79 H79 123.5
C79 C80 C75 125.9(18)
C79 C80 H80 117.0
C75 C80 H80 117.0
C86 C81 C82 114.6(16)
C86 C81 P4 118.9(14)
C82 C81 P4 126.4(14)
C81 C82 C83 122.9(17)
C81 C82 H82 118.5
C83 C82 H82 118.5
C84 C83 C82 116.7(18)
C84 C83 H83 121.7
C82 C83 H83 121.7
C83 C84 C85 125.5(19)
C83 C84 H84 117.3
C85 C84 H84 117.3
C84 C85 C86 117.3(19)
C84 C85 H85 121.3
C86 C85 H85 121.3
C81 C86 C85 123.0(18)
C81 C86 H86 118.5
C85 C86 H86 118.5
F1' C87 F1 134(5)
F1' C87 F3 59(5)
F1 C87 F3 114(6)
F1' C87 F3' 108(8)
F1 C87 F3' 49(6)
F3 C87 F3' 145(5)
F1' C87 F2 54(4)
F1 C87 F2 110(8)
F3 C87 F2 112(6)
F3' C87 F2 63(7)
F1' C87 F2' 105(7)
F1 C87 F2' 60(5)
F3 C87 F2' 56(5)
F3' C87 F2' 105(8)
F2 C87 F2' 142(5)
F1' C87 S1 115(4)
F1 C87 S1 110(4)
F3 C87 S1 104(5)
F3' C87 S1 111(5)
F2 C87 S1 105(4)
F2' C87 S1 113(5)
F6 C88 F4 112(6)
F6 C88 F5 108(7)
F4 C88 F5 108(7)
F6 C88 S2 110(6)
F4 C88 S2 110(6)
F5 C88 S2 109(6)

loop_
_geom_bond_atom_site_label_1
_geom_bond_atom_site_label_2
_geom_bond_distance
Cu1 N2 2.121(12)
Cu1 N1 2.175(12)
Cu1 P3 2.263(5)
Cu1 P1 2.317(4)
Cu2 N6 2.089(13)
Cu2 N5 2.199(12)
Cu2 P2 2.252(5)
Cu2 P4 2.304(5)
F1 C87 1.34(8)
F2 C87 1.36(8)
F3 C87 1.35(8)
F4 C88 1.34(8)
F5 C88 1.37(10)
F6 C88 1.34(7)
F1' C87 1.33(8)
F2' C87 1.36(9)
F3' C87 1.36(9)
F4' C88' 1.3(6)
F5' C88' 1.3(6)
F6' C88' 1.3(5)
N1 C5 1.362(17)
N1 C1 1.371(17)
N2 C10 1.330(17)
N2 C6 1.350(16)
N3 C13 1.39(2)
N3 C11 1.406(18)
N4 C12 1.390(18)
N4 C14 1.407(18)
N5 C19 1.332(18)
N5 C23 1.391(19)
N6 C28 1.341(17)
N6 C24 1.405(18)
N7 C31 1.374(19)
N7 C29 1.376(18)
N8 C30 1.333(17)
N8 C32 1.417(18)
O1 S1 1.443(15)
O2 S1 1.456(16)
O3 S1 1.467(18)
O4 S2 1.46(11)
O5 S2 1.48(9)
O6 S2 1.45(6)
O4' S2' 1.45(7)
O5' S2' 1.5(2)
O6' S2' 1.45(7)
P1 C44 1.817(16)
P1 C38 1.857(16)
P1 C37 1.863(14)
P2 C56 1.831(16)
P2 C50 1.848(16)
P2 C37 1.908(14)
P3 C63 1.834(16)
P3 C69 1.837(16)
P3 C62 1.858(14)
P4 C75 1.824(18)
P4 C81 1.836(18)
P4 C62 1.865(14)
S1 C87 1.81(4)
S2 C88 1.78(12)
S2' C88' 1.8(6)
C1 C2 1.41(2)
C1 H1 0.9300
C2 C3 1.38(2)
C2 H2 0.9300
C3 C4 1.415(19)
C3 H3 0.9300
C4 C5 1.412(19)
C4 C11 1.45(2)
C5 C6 1.468(19)
C6 C7 1.366(19)
C7 C8 1.440(19)
C7 C12 1.49(2)
C8 C9 1.325(19)
C8 H8 0.9300
C9 C10 1.42(2)
C9 H9 0.9300
C10 H10 0.9300
C11 C12 1.40(2)
C13 C14 1.40(2)
C13 C18 1.43(2)
C14 C15 1.40(2)
C15 C16 1.40(2)
C15 H15 0.9300
C16 C17 1.34(2)
C16 H16 0.9300
C17 C18 1.33(2)
C17 H17 0.9300
C18 H18 0.9300
C19 C20 1.374(19)
C19 H19 0.9300
C20 C21 1.41(2)
C20 H20 0.9300
C21 C22 1.44(2)
C21 H21 0.9300
C22 C23 1.42(2)
C22 C29 1.50(2)
C23 C24 1.49(2)
C24 C25 1.38(2)
C25 C26 1.41(2)
C25 C30 1.46(2)
C26 C27 1.43(2)
C26 H26 0.9300
C27 C28 1.39(2)
C27 H27 0.9300
C28 H28 0.9300
C29 C30 1.40(2)
C31 C36 1.38(2)
C31 C32 1.40(2)
C32 C33 1.42(2)
C33 C34 1.37(2)
C33 H33 0.9300
C34 C35 1.47(2)
C34 H34 0.9300
C35 C36 1.37(2)
C35 H35 0.9300
C36 H36 0.9300
C37 H37A 0.9700
C37 H37B 0.9700
C38 C43 1.40(2)
C38 C39 1.43(2)
C39 C40 1.38(2)
C39 H39 0.9300
C40 C41 1.36(2)
C40 H40 0.9300
C41 C42 1.39(2)
C41 H41 0.9300
C42 C43 1.40(2)
C42 H42 0.9300
C43 H43 0.9300
C44 C45 1.38(2)
C44 C49 1.42(2)
C45 C46 1.42(2)
C45 H45 0.9300
C46 C47 1.47(2)
C46 H46 0.9300
C47 C48 1.37(2)
C47 H47 0.9300
C48 C49 1.39(2)
C48 H48 0.9300
C49 H49 0.9300
C50 C51 1.346(19)
C50 C55 1.442(19)
C51 C52 1.43(2)
C51 H51 0.9300
C52 C53 1.36(2)
C52 H52 0.9300
C53 C54 1.36(2)
C53 H53 0.9300
C54 C55 1.41(2)
C54 H54 0.9300
C55 H55 0.9300
C56 C61 1.364(19)
C56 C57 1.44(2)
C57 C58 1.39(2)
C57 H57 0.9300
C58 C59 1.34(2)
C58 H58 0.9300
C59 C60 1.46(2)
C59 H59 0.9300
C60 C61 1.375(19)
C60 H60 0.9300
C61 H61 0.9300
C62 H62A 0.9700
C62 H62B 0.9700
C63 C67 1.417(19)
C63 C64 1.44(2)
C64 C65 1.42(2)
C64 H64 0.9300
C65 C66 1.36(2)
C65 H65 0.9300
C66 C68 1.31(2)
C66 H66 0.9300
C67 C68 1.46(2)
C67 H67 0.9300
C68 H68 0.9300
C69 C74 1.364(19)
C69 C70 1.412(19)
C70 C71 1.41(2)
C70 H70 0.9300
C71 C72 1.29(2)
C71 H71 0.9300
C72 C73 1.40(2)
C72 H72 0.9300
C73 C74 1.43(2)
C73 H73 0.9300
C74 H74 0.9300
C75 C76 1.39(2)
C75 C80 1.45(2)
C76 C77 1.41(2)
C76 H76 0.9300
C77 C78 1.42(2)
C77 H77 0.9300
C78 C79 1.36(2)
C78 H78 0.9300
C79 C80 1.41(2)
C79 H79 0.9300
C80 H80 0.9300
C81 C86 1.38(2)
C81 C82 1.40(2)
C82 C83 1.41(2)
C82 H82 0.9300
C83 C84 1.32(2)
C83 H83 0.9300
C84 C85 1.33(2)
C84 H84 0.9300
C85 C86 1.40(2)
C85 H85 0.9300
C86 H86 0.9300

loop_
_geom_torsion_atom_site_label_1
_geom_torsion_atom_site_label_2
_geom_torsion_atom_site_label_3
_geom_torsion_atom_site_label_4
_geom_torsion
N2 Cu1 N1 C5 -8.6(10)
P3 Cu1 N1 C5 -129.1(10)
P1 Cu1 N1 C5 91.4(10)
N2 Cu1 N1 C1 177.3(14)
P3 Cu1 N1 C1 56.9(13)
P1 Cu1 N1 C1 -82.7(13)
N1 Cu1 N2 C10 -178.4(13)
P3 Cu1 N2 C10 -73.6(13)
P1 Cu1 N2 C10 86.3(13)
N1 Cu1 N2 C6 9.9(11)
P3 Cu1 N2 C6 114.7(10)
P1 Cu1 N2 C6 -85.4(11)
N6 Cu2 N5 C19 176.1(15)
P2 Cu2 N5 C19 -63.5(14)
P4 Cu2 N5 C19 75.0(14)
N6 Cu2 N5 C23 11.7(10)
P2 Cu2 N5 C23 132.2(10)
P4 Cu2 N5 C23 -89.4(10)
N5 Cu2 N6 C28 176.4(15)
P2 Cu2 N6 C28 73.8(15)
P4 Cu2 N6 C28 -85.9(14)
N5 Cu2 N6 C24 -13.0(11)
P2 Cu2 N6 C24 -115.5(11)
P4 Cu2 N6 C24 84.7(11)
N2 Cu1 P1 C44 149.5(7)
N1 Cu1 P1 C44 71.3(7)
P3 Cu1 P1 C44 -53.4(6)
N2 Cu1 P1 C38 36.8(7)
N1 Cu1 P1 C38 -41.3(7)
P3 Cu1 P1 C38 -166.0(6)
N2 Cu1 P1 C37 -77.0(7)
N1 Cu1 P1 C37 -155.2(7)
P3 Cu1 P1 C37 80.1(6)
N6 Cu2 P2 C56 -7.3(7)
N5 Cu2 P2 C56 -94.9(7)
P4 Cu2 P2 C56 145.9(6)
N6 Cu2 P2 C50 106.5(7)
N5 Cu2 P2 C50 18.9(7)
P4 Cu2 P2 C50 -100.3(6)
N6 Cu2 P2 C37 -136.4(7)
N5 Cu2 P2 C37 136.0(6)
P4 Cu2 P2 C37 16.8(6)
N2 Cu1 P3 C63 -104.8(7)
N1 Cu1 P3 C63 -18.2(7)
P1 Cu1 P3 C63 102.1(6)
N2 Cu1 P3 C69 10.7(7)
N1 Cu1 P3 C69 97.3(7)
P1 Cu1 P3 C69 -142.4(5)
N2 Cu1 P3 C62 139.4(7)
N1 Cu1 P3 C62 -133.9(7)
P1 Cu1 P3 C62 -13.7(6)
N6 Cu2 P4 C75 -38.0(8)
N5 Cu2 P4 C75 43.3(8)
P2 Cu2 P4 C75 165.1(7)
N6 Cu2 P4 C81 -152.4(7)
N5 Cu2 P4 C81 -71.1(7)
P2 Cu2 P4 C81 50.6(6)
N6 Cu2 P4 C62 75.5(7)
N5 Cu2 P4 C62 156.9(7)
P2 Cu2 P4 C62 -81.4(6)
C5 N1 C1 C2 -1(2)
Cu1 N1 C1 C2 172.3(12)
N1 C1 C2 C3 0(3)
C1 C2 C3 C4 2(3)
C2 C3 C4 C5 -2(2)
C2 C3 C4 C11 -175.2(15)
C1 N1 C5 C4 1(2)
Cu1 N1 C5 C4 -173.4(12)
C1 N1 C5 C6 -178.8(14)
Cu1 N1 C5 C6 6.5(17)
C3 C4 C5 N1 0(2)
C11 C4 C5 N1 174.1(14)
C3 C4 C5 C6 -179.5(15)
C11 C4 C5 C6 -6(2)
C10 N2 C6 C7 -3(2)
Cu1 N2 C6 C7 169.1(12)
C10 N2 C6 C5 178.2(14)
Cu1 N2 C6 C5 -9.6(17)
N1 C5 C6 N2 2(2)
C4 C5 C6 N2 -178.3(14)
N1 C5 C6 C7 -176.9(15)
C4 C5 C6 C7 3(2)
N2 C6 C7 C8 6(2)
C5 C6 C7 C8 -175.1(15)
N2 C6 C7 C12 -179.4(14)
C5 C6 C7 C12 -1(2)
C6 C7 C8 C9 -6(2)
C12 C7 C8 C9 179.9(16)
C7 C8 C9 C10 3(3)
C6 N2 C10 C9 0(2)
Cu1 N2 C10 C9 -171.6(12)
C8 C9 C10 N2 0(3)
C13 N3 C11 C12 -1(2)
C13 N3 C11 C4 -177.9(14)
C5 C4 C11 C12 7(2)
C3 C4 C11 C12 -179.9(16)
C5 C4 C11 N3 -176.4(14)
C3 C4 C11 N3 -3(2)
C14 N4 C12 C11 -1(2)
C14 N4 C12 C7 -177.9(13)
N3 C11 C12 N4 1(3)
C4 C11 C12 N4 178.2(15)
N3 C11 C12 C7 178.5(15)
C4 C11 C12 C7 -5(2)
C6 C7 C12 N4 178.9(14)
C8 C7 C12 N4 -7(2)
C6 C7 C12 C11 2(2)
C8 C7 C12 C11 175.7(16)
C11 N3 C13 C14 0(2)
C11 N3 C13 C18 -178.2(15)
N3 C13 C14 C15 179.9(16)
C18 C13 C14 C15 -2(2)
N3 C13 C14 N4 1(2)
C18 C13 C14 N4 178.9(15)
C12 N4 C14 C15 -179.5(16)
C12 N4 C14 C13 0(2)
C13 C14 C15 C16 0(3)
N4 C14 C15 C16 179.4(15)
C14 C15 C16 C17 1(3)
C15 C16 C17 C18 0(3)
C16 C17 C18 C13 -2(3)
N3 C13 C18 C17 -178.9(17)
C14 C13 C18 C17 3(3)
C23 N5 C19 C20 -8(2)
Cu2 N5 C19 C20 -171.1(12)
N5 C19 C20 C21 9(3)
C19 C20 C21 C22 -4(3)
C20 C21 C22 C23 0(3)
C20 C21 C22 C29 -178.8(16)
C19 N5 C23 C22 3(2)
Cu2 N5 C23 C22 169.2(13)
C19 N5 C23 C24 -175.6(15)
Cu2 N5 C23 C24 -9.3(18)
C21 C22 C23 N5 1(2)
C29 C22 C23 N5 179.6(15)
C21 C22 C23 C24 179.6(15)
C29 C22 C23 C24 -2(2)
C28 N6 C24 C25 2(2)
Cu2 N6 C24 C25 -170.1(14)
C28 N6 C24 C23 -176.2(14)
Cu2 N6 C24 C23 11.8(18)
N5 C23 C24 C25 -179.2(15)
C22 C23 C24 C25 2(2)
N5 C23 C24 N6 -1(2)
C22 C23 C24 N6 -179.6(14)
N6 C24 C25 C26 -1(3)
C23 C24 C25 C26 177.0(16)
N6 C24 C25 C30 -178.5(15)
C23 C24 C25 C30 -1(3)
C24 C25 C26 C27 0(2)
C30 C25 C26 C27 178.0(15)
C25 C26 C27 C28 -1(2)
C24 N6 C28 C27 -2(2)
Cu2 N6 C28 C27 168.4(13)
C26 C27 C28 N6 2(3)
C31 N7 C29 C30 2(2)
C31 N7 C29 C22 -178.3(14)
C23 C22 C29 N7 179.8(15)
C21 C22 C29 N7 -2(2)
C23 C22 C29 C30 0(2)
C21 C22 C29 C30 178.3(17)
C32 N8 C30 C29 1(2)
C32 N8 C30 C25 176.7(14)
N7 C29 C30 N8 -3(3)
C22 C29 C30 N8 177.0(15)
N7 C29 C30 C25 -178.2(15)
C22 C29 C30 C25 2(2)
C24 C25 C30 N8 -176.8(16)
C26 C25 C30 N8 6(2)
C24 C25 C30 C29 -1(3)
C26 C25 C30 C29 -178.8(16)
C29 N7 C31 C36 -179.9(15)
C29 N7 C31 C32 1(2)
N7 C31 C32 N8 -2(3)
C36 C31 C32 N8 178.6(15)
N7 C31 C32 C33 178.0(16)
C36 C31 C32 C33 -1(3)
C30 N8 C32 C31 1(2)
C30 N8 C32 C33 -179.3(15)
C31 C32 C33 C34 4(3)
N8 C32 C33 C34 -175.9(15)
C32 C33 C34 C35 -3(3)
C33 C34 C35 C36 0(3)
C34 C35 C36 C31 3(3)
N7 C31 C36 C35 178.4(16)
C32 C31 C36 C35 -2(3)
C44 P1 C37 P2 47.3(10)
C38 P1 C37 P2 154.0(8)
Cu1 P1 C37 P2 -89.1(8)
C56 P2 C37 P1 -90.4(9)
C50 P2 C37 P1 164.8(8)
Cu2 P2 C37 P1 44.9(10)
C44 P1 C38 C43 156.3(13)
C37 P1 C38 C43 47.3(14)
Cu1 P1 C38 C43 -83.8(13)
C44 P1 C38 C39 -34.4(15)
C37 P1 C38 C39 -143.3(13)
Cu1 P1 C38 C39 85.6(13)
C43 C38 C39 C40 -1(2)
P1 C38 C39 C40 -170.2(12)
C38 C39 C40 C41 1(3)
C39 C40 C41 C42 -1(3)
C40 C41 C42 C43 1(3)
C39 C38 C43 C42 1(3)
P1 C38 C43 C42 170.3(13)
C41 C42 C43 C38 -1(2)
C38 P1 C44 C45 137.3(13)
C37 P1 C44 C45 -118.9(13)
Cu1 P1 C44 C45 23.2(14)
C38 P1 C44 C49 -42.9(15)
C37 P1 C44 C49 60.9(15)
Cu1 P1 C44 C49 -157.0(12)
C49 C44 C45 C46 3(2)
P1 C44 C45 C46 -176.8(13)
C44 C45 C46 C47 -5(2)
C45 C46 C47 C48 2(2)
C46 C47 C48 C49 2(3)
C47 C48 C49 C44 -3(2)
C45 C44 C49 C48 1(2)
P1 C44 C49 C48 -179.2(12)
C56 P2 C50 C51 -148.6(15)
C37 P2 C50 C51 -42.5(16)
Cu2 P2 C50 C51 87.0(14)
C56 P2 C50 C55 41.6(13)
C37 P2 C50 C55 147.7(12)
Cu2 P2 C50 C55 -82.8(12)
C55 C50 C51 C52 -1(2)
P2 C50 C51 C52 -170.8(12)
C50 C51 C52 C53 -1(3)
C51 C52 C53 C54 1(3)
C52 C53 C54 C55 0(3)
C53 C54 C55 C50 -2(2)
C51 C50 C55 C54 2(2)
P2 C50 C55 C54 173.2(12)
C50 P2 C56 C61 67.1(14)
C37 P2 C56 C61 -38.2(14)
Cu2 P2 C56 C61 -175.8(11)
C50 P2 C56 C57 -111.5(12)
C37 P2 C56 C57 143.2(12)
Cu2 P2 C56 C57 5.6(14)
C61 C56 C57 C58 4(2)
P2 C56 C57 C58 -177.7(12)
C56 C57 C58 C59 -5(3)
C57 C58 C59 C60 6(3)
C58 C59 C60 C61 -7(3)
C57 C56 C61 C60 -4(2)
P2 C56 C61 C60 177.2(12)
C59 C60 C61 C56 6(2)
C63 P3 C62 P4 -168.3(9)
C69 P3 C62 P4 85.0(10)
Cu1 P3 C62 P4 -48.7(10)
C75 P4 C62 P3 -151.5(9)
C81 P4 C62 P3 -42.2(11)
Cu2 P4 C62 P3 92.2(9)
C69 P3 C63 C67 -39.4(14)
C62 P3 C63 C67 -147.7(12)
Cu1 P3 C63 C67 84.5(12)
C69 P3 C63 C64 151.4(13)
C62 P3 C63 C64 43.1(14)
Cu1 P3 C63 C64 -84.7(13)
C67 C63 C64 C65 1(2)
P3 C63 C64 C65 170.5(13)
C63 C64 C65 C66 3(3)
C64 C65 C66 C68 -5(3)
C64 C63 C67 C68 -3(2)
P3 C63 C67 C68 -172.7(12)
C65 C66 C68 C67 3(3)
C63 C67 C68 C66 1(3)
C63 P3 C69 C74 103.7(14)
C62 P3 C69 C74 -150.8(13)
Cu1 P3 C69 C74 -14.8(15)
C63 P3 C69 C70 -72.3(14)
C62 P3 C69 C70 33.1(14)
Cu1 P3 C69 C70 169.1(11)
C74 C69 C70 C71 6(2)
P3 C69 C70 C71 -177.4(11)
C69 C70 C71 C72 -1(3)
C70 C71 C72 C73 -5(3)
C71 C72 C73 C74 5(3)
C70 C69 C74 C73 -6(2)
P3 C69 C74 C73 178.1(12)
C72 C73 C74 C69 0(3)
C81 P4 C75 C76 -154.0(15)
C62 P4 C75 C76 -43.3(16)
Cu2 P4 C75 C76 86.2(15)
C81 P4 C75 C80 32.1(16)
C62 P4 C75 C80 142.8(14)
Cu2 P4 C75 C80 -87.7(14)
C80 C75 C76 C77 5(3)
P4 C75 C76 C77 -169.7(14)
C75 C76 C77 C78 -9(3)
C76 C77 C78 C79 6(3)
C77 C78 C79 C80 0(3)
C78 C79 C80 C75 -5(3)
C76 C75 C80 C79 2(3)
P4 C75 C80 C79 176.8(15)
C75 P4 C81 C86 -142.6(13)
C62 P4 C81 C86 111.9(14)
Cu2 P4 C81 C86 -28.0(15)
C75 P4 C81 C82 40.6(16)
C62 P4 C81 C82 -64.8(16)
Cu2 P4 C81 C82 155.3(13)
C86 C81 C82 C83 2(2)
P4 C81 C82 C83 179.0(12)
C81 C82 C83 C84 -1(3)
C82 C83 C84 C85 -1(3)
C83 C84 C85 C86 0(3)
C82 C81 C86 C85 -2(2)
P4 C81 C86 C85 -179.6(13)
C84 C85 C86 C81 1(3)
O1 S1 C87 F1' 2(8)
O2 S1 C87 F1' 125(7)
O3 S1 C87 F1' -118(8)
O1 S1 C87 F1 178(6)
O2 S1 C87 F1 -60(7)
O3 S1 C87 F1 57(7)
O1 S1 C87 F3 -59(4)
O2 S1 C87 F3 64(4)
O3 S1 C87 F3 -180(4)
O1 S1 C87 F3' 125(8)
O2 S1 C87 F3' -112(8)
O3 S1 C87 F3' 5(9)
O1 S1 C87 F2 59(7)
O2 S1 C87 F2 -178(5)
O3 S1 C87 F2 -61(6)
O1 S1 C87 F2' -118(7)
O2 S1 C87 F2' 5(8)
O3 S1 C87 F2' 122(7)
O6 S2 C88 F6 -36(7)
O4 S2 C88 F6 -162(6)
O5 S2 C88 F6 80(7)
O6 S2 C88 F4 -159(5)
O4 S2 C88 F4 74(6)
O5 S2 C88 F4 -43(7)
O6 S2 C88 F5 82(6)
O4 S2 C88 F5 -45(7)
O5 S2 C88 F5 -162(6)
O4' S2' C88' F4' -46(28)
O6' S2' C88' F4' 76(30)
O5' S2' C88' F4' -165(23)
O4' S2' C88' F6' 74(44)
O6' S2' C88' F6' -164(32)
O5' S2' C88' F6' -45(43)
O4' S2' C88' F5' -167(28)
O6' S2' C88' F5' -45(42)
O5' S2' C88' F5' 73(34)
